data_7216614
loop_
_publ_author_name
'Janosik, Tomasz'
'Bergman, Jan'
'Stensland, Birgitta'
'St\%alhandske, Claes'

_publ_section_title
;
 Thionation of bisindole derivatives with P4S10 or elemental sulfur
;
_journal_issue 3
_journal_name_full 'Journal of the Chemical Society, Perkin Transactions 1'
_journal_page_first 330
_journal_paper_doi 10.1039/b109840c
_journal_year 2002
_chemical_compound_source 'Novum /recryst. from DMF'
_chemical_formula_moiety 'C19 H17 N3 O S4 '
_chemical_formula_sum 'C19 H17 N3 O S4'
_chemical_formula_weight 431.621
_chemical_name_systematic
;
?
;
_space_group_IT_number 1
_symmetry_cell_setting triclinic
_symmetry_space_group_name_Hall 'P 1'
_symmetry_space_group_name_H-M 'P 1'
_atom_sites_solution_hydrogens geom
_atom_sites_solution_primary direct
_atom_sites_solution_secondary difmap
_cell_angle_alpha 92.15(1)
_cell_angle_beta 101.98(1)
_cell_angle_gamma 114.11(1)
_cell_formula_units_Z 2
_cell_length_a 8.597(1)
_cell_length_b 10.120(1)
_cell_length_c 13.311(1)
_cell_measurement_temperature 295(2)
_cell_volume 1024.3(2)
_computing_data_collection KappaCCD
_computing_data_reduction 'Denzo and Scalepak (Otwinowski & Minor, 1997)'
_computing_molecular_graphics 'Ortep (Johnson, 1976)'
_computing_publication_material 'maxus(Mackay et al., 1999)'
_computing_structure_refinement 'maxus(Mackay et al., 1999)'
_computing_structure_solution 'SIR92 (Altomare et al., 1994)'
_diffrn_measurement_device KappaCCD
_diffrn_radiation_source 'fine-focus sealed tube'
_diffrn_radiation_type ' MoK\a'
_diffrn_radiation_wavelength_id all
_diffrn_reflns_limit_h_max 10
_diffrn_reflns_limit_h_min -11
_diffrn_reflns_limit_k_max 13
_diffrn_reflns_limit_k_min -12
_diffrn_reflns_limit_l_max 16
_diffrn_reflns_limit_l_min -17
_diffrn_reflns_number 8076
_diffrn_reflns_theta_max 27.54
_exptl_absorpt_coefficient_mu 0.48
_exptl_absorpt_correction_type none
_exptl_crystal_colour yellow
_exptl_crystal_density_diffrn 1.399
_exptl_crystal_density_method 'not measured'
_exptl_crystal_description plate
_exptl_crystal_F_000 448
_refine_diff_density_max 0.28
_refine_diff_density_min -0.24
_refine_diff_density_rms 0.04
_refine_ls_abs_structure_details
;
;
_refine_ls_extinction_coef 3181(757)
_refine_ls_extinction_expression
;
equ(22) p292 'Crystallographic Computing' (1970)
;
_refine_ls_extinction_method Zachariasen
_refine_ls_goodness_of_fit_all 0.999
_refine_ls_goodness_of_fit_gt 1.015
_refine_ls_goodness_of_fit_ref 1.015
_refine_ls_hydrogen_treatment refxyz
_refine_ls_matrix_type full
_refine_ls_number_parameters 482
_refine_ls_number_reflns 3949
_refine_ls_R_factor_all 0.087
_refine_ls_R_factor_gt 0.039
_refine_ls_shift/su_max 0.000
_refine_ls_shift/su_mean 0.000
_refine_ls_structure_factor_coef F
_refine_ls_weighting_details ' w = 1 / ( s^2^(Fo^2^) + 0.03000 * Fo^2^)'
_refine_ls_weighting_scheme sigma
_refine_ls_wR_factor_all 0.055
_refine_ls_wR_factor_gt 0.054
_refine_ls_wR_factor_ref 0.054
_reflns_d_resolution_high 0.63
_reflns_d_resolution_low 1.87
_reflns_limit_h_max 10
_reflns_limit_h_min -11
_reflns_limit_k_max 13
_reflns_limit_k_min -12
_reflns_limit_l_max 10
_reflns_limit_l_min -11
_reflns_number_gt 3949
_reflns_number_total 8075
_reflns_threshold_expression 'I> 4.00 sigma(I)'
_cod_data_source_file b109840c.txt
_cod_data_source_block 1
_cod_depositor_comments
;
The following automatic conversions were performed:

'_cell_measurement_temperature' value 'room temp' was changed to
'295(2)' - the room/ambient temperature average [293;298] in
Kelvins(K) was taken.

'_symmetry_cell_setting' value 'Triclinic'
changed to 'triclinic' according to
/usr/data/users/saulius/automatic-downloads/retrospective/RSC/lib/dictionaries/cif_core.dic
dictionary named 'cif_core.dic' version 2.4.2 from 2011-04-26.

Automatic conversion script
Id: cif_fix_values 2281 2013-09-26 08:29:07Z andrius 
;
_cod_original_sg_symbol_H-M 'P 1           '
_cod_original_formula_sum 'C19 H17 N3 O S4 '
_cod_database_code 7216614

loop_
_symmetry_equiv_pos_as_xyz
+X,+Y,+Z

loop_
_atom_site_label
_atom_site_fract_x
_atom_site_fract_y
_atom_site_fract_z
_atom_site_U_iso_or_equiv
_atom_site_occupancy
_atom_site_adp_type
S10 -0.620000 -0.014000 -0.194000 0.0799(7) 1.00 Uij
S11 -0.3738(2) 0.1240(1) -0.0998(1) 0.0896(8) 1.00 Uij
S30 -0.1547(2) 0.0466(1) -0.2482(1) 0.0796(7) 1.00 Uij
S31 -0.2185(2) 0.2104(1) -0.1993(1) 0.0917(8) 1.00 Uij
S50 -0.2895(2) -0.7291(1) -0.8207(1) 0.0810(7) 1.00 Uij
S51 -0.5486(2) -0.8814(1) -0.8535(1) 0.0872(8) 1.00 Uij
S70 -0.705000 -0.640000 -0.823000 0.0788(7) 1.00 Uij
S71 -0.6909(2) -0.7831(1) -0.9339(1) 0.0854(7) 1.00 Uij
O81 0.1732(4) -0.3250(4) -0.9759(2) 0.089(2) 1.00 Uij
O91 -1.0186(4) 0.1588(3) -0.5429(2) 0.080(2) 1.00 Uij
N3 -0.6804(4) -0.2870(4) -0.1500(2) 0.058(2) 1.00 Uij
N23 -0.2975(4) -0.0135(3) -0.4563(3) 0.064(2) 1.00 Uij
N43 -0.1868(4) -0.6684(3) -0.6101(3) 0.064(2) 1.00 Uij
N63 -0.5333(4) -0.3744(3) -0.8788(2) 0.058(2) 1.00 Uij
N83 -0.1095(4) -0.3625(4) -1.0326(2) 0.062(2) 1.00 Uij
N93 -0.7605(4) 0.1426(4) -0.5293(3) 0.071(2) 1.00 Uij
C1 -0.5572(4) -0.2372(4) -0.2861(3) 0.050(2) 1.00 Uij
C2 -0.6107(5) -0.1812(4) -0.2102(3) 0.056(2) 1.00 Uij
C4 -0.6774(5) -0.4142(4) -0.1863(3) 0.052(2) 1.00 Uij
C5 -0.7345(5) -0.5518(5) -0.1525(3) 0.066(2) 1.00 Uij
C6 -0.7094(5) -0.6573(4) -0.2043(4) 0.068(3) 1.00 Uij
C7 -0.6344(6) -0.6334(4) -0.2884(4) 0.071(3) 1.00 Uij
C8 -0.5766(5) -0.4998(4) -0.3226(3) 0.062(2) 1.00 Uij
C9 -0.6004(5) -0.3873(4) -0.2713(3) 0.053(2) 1.00 Uij
C21 -0.4790(5) -0.1650(4) -0.3676(3) 0.055(2) 1.00 Uij
C22 -0.3201(5) -0.0467(4) -0.3587(3) 0.057(2) 1.00 Uij
C24 -0.4398(5) -0.1118(4) -0.5284(3) 0.064(3) 1.00 Uij
C25 -0.4792(6) -0.1208(5) -0.6378(3) 0.072(3) 1.00 Uij
C26 -0.6343(7) -0.2265(6) -0.6908(3) 0.087(4) 1.00 Uij
C27 -0.7524(6) -0.3264(5) -0.6404(4) 0.077(3) 1.00 Uij
C28 -0.7127(6) -0.3177(5) -0.5350(3) 0.071(3) 1.00 Uij
C29 -0.5540(5) -0.2072(4) -0.4765(3) 0.051(2) 1.00 Uij
C41 -0.2833(5) -0.5078(4) -0.6824(3) 0.052(2) 1.00 Uij
C42 -0.2603(5) -0.6322(4) -0.7031(3) 0.060(2) 1.00 Uij
C44 -0.1611(5) -0.5643(4) -0.5301(3) 0.054(2) 1.00 Uij
C45 -0.0903(5) -0.5546(4) -0.4242(3) 0.066(3) 1.00 Uij
C46 -0.0823(5) -0.4410(5) -0.3629(3) 0.078(3) 1.00 Uij
C47 -0.1421(6) -0.3393(5) -0.4017(3) 0.079(3) 1.00 Uij
C48 -0.2112(5) -0.3491(5) -0.5074(3) 0.071(3) 1.00 Uij
C49 -0.2202(5) -0.4645(4) -0.5732(3) 0.053(2) 1.00 Uij
C61 -0.3540(5) -0.4316(4) -0.7582(3) 0.053(2) 1.00 Uij
C62 -0.5217(5) -0.4795(4) -0.8183(3) 0.055(2) 1.00 Uij
C64 -0.3738(5) -0.2556(4) -0.8551(3) 0.058(2) 1.00 Uij
C65 -0.3199(6) -0.1243(4) -0.8955(3) 0.064(3) 1.00 Uij
C66 -0.1458(7) -0.0248(5) -0.8612(4) 0.080(3) 1.00 Uij
C67 -0.0296(5) -0.0566(4) -0.7878(3) 0.071(3) 1.00 Uij
C68 -0.0810(5) -0.1862(4) -0.7472(3) 0.061(2) 1.00 Uij
C69 -0.2562(5) -0.2873(4) -0.7803(3) 0.050(2) 1.00 Uij
C82 0.0133(6) -0.3946(5) -0.9844(3) 0.078(3) 1.00 Uij
C84 -0.2911(7) -0.4541(6) -1.0447(4) 0.102(3) 1.00 Uij
C85 -0.0633(7) -0.2288(6) -1.0780(4) 0.118(4) 1.00 Uij
C92 -0.8645(7) 0.2017(5) -0.5551(3) 0.082(3) 1.00 Uij
C94 -0.8192(7) 0.0080(5) -0.4802(4) 0.106(4) 1.00 Uij
C95 -0.5872(7) 0.1924(8) -0.5420(5) 0.130(5) 1.00 Uij
H5 -0.768202 -0.570933 -0.095442 0.050000 1.00 Uiso
H6 -0.727126 -0.752650 -0.183733 0.050000 1.00 Uiso
H7 -0.599781 -0.713782 -0.321103 0.050000 1.00 Uiso
H8 -0.507070 -0.477380 -0.378423 0.050000 1.00 Uiso
H26 -0.659956 -0.229393 -0.764818 0.050000 1.00 Uiso
H27 -0.851014 -0.400850 -0.682216 0.050000 1.00 Uiso
H28 -0.779613 -0.385253 -0.499618 0.050000 1.00 Uiso
H45 -0.031308 -0.624211 -0.394627 0.050000 1.00 Uiso
H46 -0.026932 -0.434730 -0.290270 0.050000 1.00 Uiso
H47 -0.126469 -0.260570 -0.353939 0.050000 1.00 Uiso
H48 -0.247683 -0.281441 -0.537738 0.050000 1.00 Uiso
H65 -0.402130 -0.103858 -0.946426 0.050000 1.00 Uiso
H66 -0.114882 0.067523 -0.888231 0.050000 1.00 Uiso
H67 0.082771 0.013804 -0.764640 0.050000 1.00 Uiso
H68 0.001265 -0.211998 -0.699165 0.050000 1.00 Uiso
H82 -0.010879 -0.482339 -0.953555 0.050000 1.00 Uiso
H84A -0.286209 -0.534008 -1.007378 0.050000 1.00 Uiso
H84B -0.337570 -0.399858 -1.014798 0.050000 1.00 Uiso
H84C -0.339009 -0.487048 -1.115788 0.050000 1.00 Uiso
H85A 0.061920 -0.177458 -1.063844 0.050000 1.00 Uiso
H85B -0.110980 -0.253788 -1.150804 0.050000 1.00 Uiso
H85C -0.109540 -0.166598 -1.049824 0.050000 1.00 Uiso
H92 -0.840102 0.287849 -0.587914 0.050000 1.00 Uiso
H94A -0.939114 -0.018535 -0.474566 0.050000 1.00 Uiso
H94B -0.816564 -0.069625 -0.522766 0.050000 1.00 Uiso
H94C -0.745634 0.025255 -0.413415 0.050000 1.00 Uiso
H95A -0.570725 0.275550 -0.575782 0.050000 1.00 Uiso
H95B -0.518795 0.207970 -0.476712 0.050000 1.00 Uiso
H95C -0.589725 0.113080 -0.586062 0.050000 1.00 Uiso
H25 -0.404471 -0.059082 -0.676565 0.050000 1.00 Uiso
H23 -0.209421 0.063130 -0.479038 0.050000 1.00 Uiso
H3 -0.719881 -0.285225 -0.090142 0.050000 1.00 Uiso
H63 -0.620367 -0.370892 -0.930945 0.050000 1.00 Uiso
H43 -0.135278 -0.748246 -0.596234 0.050000 1.00 Uiso

loop_
_atom_site_aniso_label
_atom_site_aniso_U_11
_atom_site_aniso_U_22
_atom_site_aniso_U_33
_atom_site_aniso_U_12
_atom_site_aniso_U_13
_atom_site_aniso_U_23
S10 0.0875(8) 0.0688(7) 0.0690(7) 0.0431(6) 0.0274(6) 0.0222(6)
S11 0.115(1) 0.0605(7) 0.0630(7) 0.0252(7) 0.0229(7) 0.0080(6)
S30 0.0577(7) 0.0721(7) 0.0794(8) 0.0116(6) 0.0048(6) 0.0076(6)
S31 0.106(1) 0.0531(6) 0.0817(9) 0.0089(7) 0.0315(8) 0.0093(6)
S50 0.0878(8) 0.0677(7) 0.0701(8) 0.0404(7) 0.0219(6) 0.0107(6)
S51 0.101(1) 0.0537(6) 0.0781(8) 0.0250(7) 0.0102(7) 0.0132(6)
S70 0.0522(7) 0.0753(7) 0.0875(8) 0.0199(6) 0.0172(6) 0.0275(6)
S71 0.0832(9) 0.0631(7) 0.0754(8) 0.0133(7) 0.0008(7) 0.0134(6)
O81 0.051(2) 0.130(3) 0.066(2) 0.047(2) 0.013(1) 0.034(2)
O91 0.057(2) 0.082(2) 0.092(2) 0.043(2) 0.031(2) 0.036(2)
N3 0.049(2) 0.061(2) 0.049(2) 0.018(2) 0.018(2) 0.018(2)
N23 0.059(2) 0.052(2) 0.066(2) 0.019(2) 0.031(2) 0.025(2)
N43 0.063(2) 0.054(2) 0.064(2) 0.033(2) 0.013(2) 0.022(2)
N63 0.055(2) 0.057(2) 0.048(2) 0.029(2) 0.003(2) 0.016(2)
N83 0.041(2) 0.075(2) 0.053(2) 0.026(2) 0.006(2) 0.009(2)
N93 0.052(2) 0.080(2) 0.067(2) 0.038(2) 0.008(2) 0.010(2)
C1 0.043(2) 0.046(2) 0.047(2) 0.014(2) 0.008(2) 0.014(2)
C2 0.049(2) 0.052(2) 0.052(2) 0.017(2) 0.013(2) 0.016(2)
C4 0.032(2) 0.052(2) 0.054(2) 0.008(2) 0.002(2) 0.011(2)
C5 0.048(2) 0.061(3) 0.062(3) 0.005(2) 0.009(2) 0.027(2)
C6 0.063(3) 0.037(2) 0.079(3) 0.008(2) -.004(2) 0.010(2)
C7 0.072(3) 0.054(3) 0.063(3) 0.019(2) 0.012(2) 0.005(2)
C8 0.058(3) 0.053(2) 0.053(3) 0.015(2) 0.004(2) -.001(2)
C9 0.047(2) 0.052(2) 0.042(2) 0.013(2) 0.008(2) 0.008(2)
C21 0.051(2) 0.054(2) 0.046(2) 0.025(2) 0.009(2) 0.012(2)
C22 0.050(2) 0.049(2) 0.056(3) 0.016(2) 0.014(2) 0.014(2)
C24 0.061(3) 0.061(3) 0.060(3) 0.038(2) 0.018(2) 0.014(2)
C25 0.080(3) 0.070(3) 0.052(3) 0.040(3) 0.029(3) 0.021(2)
C26 0.096(4) 0.102(4) 0.048(3) 0.065(3) 0.019(3) 0.012(3)
C27 0.062(3) 0.083(3) 0.064(3) 0.033(3) 0.002(2) -.001(2)
C28 0.071(3) 0.071(3) 0.057(3) 0.037(3) 0.026(2) 0.018(2)
C29 0.034(2) 0.045(2) 0.062(3) 0.015(2) 0.018(2) 0.011(2)
C41 0.047(2) 0.047(2) 0.049(2) 0.021(2) 0.011(2) 0.017(2)
C42 0.061(3) 0.048(2) 0.053(3) 0.022(2) 0.007(2) 0.013(2)
C44 0.041(2) 0.051(2) 0.056(3) 0.020(2) 0.009(2) 0.020(2)
C45 0.052(3) 0.063(3) 0.068(3) 0.034(2) 0.008(2) 0.024(2)
C46 0.058(3) 0.089(3) 0.063(3) 0.028(3) 0.009(2) 0.025(3)
C47 0.081(3) 0.080(3) 0.055(3) 0.038(3) 0.007(2) 0.002(2)
C48 0.060(3) 0.063(2) 0.075(3) 0.035(2) 0.010(2) 0.017(2)
C49 0.041(2) 0.048(2) 0.058(3) 0.019(2) 0.012(2) 0.016(2)
C61 0.048(2) 0.051(2) 0.047(2) 0.024(2) 0.004(2) 0.008(2)
C62 0.045(2) 0.046(2) 0.056(2) 0.016(2) 0.002(2) 0.011(2)
C64 0.057(3) 0.053(2) 0.051(2) 0.033(2) 0.010(2) 0.008(2)
C65 0.068(3) 0.053(2) 0.057(3) 0.033(2) 0.007(2) 0.020(2)
C66 0.091(4) 0.054(2) 0.080(3) 0.036(3) 0.024(3) 0.032(2)
C67 0.061(3) 0.049(2) 0.076(3) 0.004(2) 0.012(2) 0.008(2)
C68 0.050(3) 0.056(2) 0.058(3) 0.021(2) 0.008(2) 0.005(2)
C69 0.057(3) 0.048(2) 0.035(2) 0.030(2) 0.009(2) 0.008(2)
C82 0.061(3) 0.090(3) 0.066(3) 0.038(3) 0.022(2) 0.031(2)
C84 0.060(3) 0.123(4) 0.092(4) 0.039(3) 0.000(3) -.031(3)
C85 0.109(4) 0.127(4) 0.106(4) 0.082(4) 0.035(3) 0.038(4)
C92 0.087(4) 0.072(3) 0.069(3) 0.038(3) 0.023(3) 0.029(2)
C94 0.109(4) 0.071(3) 0.104(4) 0.042(3) -.018(3) 0.004(3)
C95 0.079(4) 0.177(6) 0.111(4) 0.071(4) 0.030(3) 0.013(4)

loop_
_atom_type_symbol
_atom_type_description
_atom_type_scat_dispersion_real
_atom_type_scat_dispersion_imag
_atom_type_scat_source
'C ' 'C ' 0.0033 0.0016 'Waasmaier & Kirfel, 1995'
'H ' 'H ' 0.0000 0.0000 'Waasmaier & Kirfel, 1995'
'S ' 'S ' 0.1246 0.1234 'Waasmaier & Kirfel, 1995'
'O ' 'O ' 0.0106 0.0060 'Waasmaier & Kirfel, 1995'
'N ' 'N ' 0.0061 0.0033 'Waasmaier & Kirfel, 1995'

loop_
_diffrn_radiation_wavelength
0.71073

loop_
_geom_angle_atom_site_label_1
_geom_angle_atom_site_label_2
_geom_angle_atom_site_label_3
_geom_angle
S11 S10 C2 104.1(2)
S10 S11 S31 105.4(1)
S31 S30 C22 103.7(2)
S11 S31 S30 105.4(1)
S51 S50 C42 103.7(2)
S50 S51 S71 105.7(1)
S71 S70 C62 103.3(2)
S51 S71 S70 105.4(1)
C2 N3 C4 109.4(3)
C22 N23 C24 108.3(3)
C42 N43 C44 108.1(3)
C62 N63 C64 108.5(3)
C82 N83 C84 123.0(4)
C82 N83 C85 119.1(4)
C84 N83 C85 117.9(4)
C92 N93 C94 119.1(4)
C92 N93 C95 126.6(5)
C94 N93 C95 114.2(4)
C2 C1 C9 105.7(4)
C2 C1 C21 128.6(4)
C9 C1 C21 125.7(4)
S10 C2 N3 120.6(3)
S10 C2 C1 129.3(3)
N3 C2 C1 109.7(4)
N3 C4 C5 131.2(4)
N3 C4 C9 107.6(3)
C5 C4 C9 121.2(4)
C4 C5 C6 117.2(4)
C5 C6 C7 122.6(4)
C6 C7 C8 121.4(4)
C7 C8 C9 117.8(4)
C1 C9 C4 107.5(4)
C1 C9 C8 132.8(4)
C4 C9 C8 119.7(4)
C1 C21 C22 129.1(4)
C1 C21 C29 125.8(4)
C22 C21 C29 105.1(4)
S30 C22 N23 120.9(3)
S30 C22 C21 128.9(3)
N23 C22 C21 110.0(4)
N23 C24 C25 129.4(4)
N23 C24 C29 108.1(4)
C25 C24 C29 122.4(5)
C24 C25 C26 117.0(4)
C25 C26 C27 122.0(5)
C26 C27 C28 120.6(5)
C27 C28 C29 119.3(4)
C21 C29 C24 108.4(4)
C21 C29 C28 132.9(4)
C24 C29 C28 118.6(4)
C42 C41 C49 106.5(3)
C42 C41 C61 126.9(4)
C49 C41 C61 126.6(4)
S50 C42 N43 120.4(3)
S50 C42 C41 130.0(3)
N43 C42 C41 109.3(4)
N43 C44 C45 128.7(4)
N43 C44 C49 107.7(4)
C45 C44 C49 123.6(4)
C44 C45 C46 116.0(4)
C45 C46 C47 122.8(4)
C46 C47 C48 120.8(4)
C47 C48 C49 117.9(4)
C41 C49 C44 108.4(4)
C41 C49 C48 132.8(4)
C44 C49 C48 118.8(4)
C41 C61 C62 128.2(4)
C41 C61 C69 125.0(4)
C62 C61 C69 106.8(3)
S70 C62 N63 120.5(3)
S70 C62 C61 129.7(3)
N63 C62 C61 109.8(4)
N63 C64 C65 130.1(4)
N63 C64 C69 108.4(3)
C65 C64 C69 121.4(4)
C64 C65 C66 118.1(4)
C65 C66 C67 120.3(4)
C66 C67 C68 122.2(4)
C67 C68 C69 118.3(4)
C61 C69 C64 106.5(4)
C61 C69 C68 133.8(3)
C64 C69 C68 119.6(4)
O81 C82 N83 126.7(4)
O91 C92 N93 127.0(4)
C2 N3 H3 132.7(4)
C4 N3 H3 117.8(3)
C22 N23 H23 132.8(4)
C24 N23 H23 118.8(4)
C62 N63 H63 134.1(4)
C64 N63 H63 117.2(3)
C4 C5 H5 124.9(5)
C6 C5 H5 117.1(5)
C5 C6 H6 126.0(5)
C7 C6 H6 111.0(5)
C24 C25 H25 125.3(5)
C26 C25 H25 117.7(5)
C25 C26 H26 115.8(6)
C27 C26 H26 122.2(6)
C26 C27 H27 116.8(6)
C28 C27 H27 122.4(6)
C27 C28 H28 123.6(5)
C29 C28 H28 116.8(5)
C45 C46 H46 113.8(5)
C47 C46 H46 123.4(5)
C46 C47 H47 117.3(5)
C48 C47 H47 121.7(5)
C47 C48 H48 124.3(5)
C49 C48 H48 117.7(5)
C64 C65 H65 120.5(5)
C66 C65 H65 121.3(4)
C65 C66 H66 115.6(5)
C67 C66 H66 124.0(5)
C66 C67 H67 117.6(4)
C68 C67 H67 120.1(5)
C67 C68 H68 122.6(4)
C69 C68 H68 119.0(4)
O81 C82 H82 111.1(5)
N83 C82 H82 122.1(5)
N83 C84 H84A 101.6(4)
N83 C84 H84B 107.0(5)
N83 C84 H84C 106.5(5)
H84A C84 H84B 114.0(6)
H84A C84 H84C 110.4(5)
H84B C84 H84C 115.9(6)
N83 C85 H85A 109.5(4)
N83 C85 H85B 107.8(6)
N83 C85 H85C 110.9(5)
H85A C85 H85B 109.5(6)
H85A C85 H85C 109.0(6)
H85B C85 H85C 110.1(5)
O91 C92 H92 107.2(5)
N93 C92 H92 125.8(6)
N93 C94 H94A 108.8(4)
N93 C94 H94B 109.2(6)
N93 C94 H94C 109.3(5)
H94A C94 H94B 109.3(5)
H94A C94 H94C 109.1(6)
H94B C94 H94C 111.1(5)
N93 C95 H95A 104.3(5)
N93 C95 H95B 104.8(5)
N93 C95 H95C 104.5(6)
H95A C95 H95B 116.4(8)
H95A C95 H95C 112.0(6)
H95B C95 H95C 113.4(6)

loop_
_geom_bond_atom_site_label_1
_geom_bond_atom_site_label_2
_geom_bond_distance
S10 S11 2.087(1)
S10 C2 1.734(4)
S11 S31 2.042(2)
S30 S31 2.070(2)
S30 C22 1.734(4)
S50 S51 2.066(2)
S50 C42 1.731(4)
S51 S71 2.041(2)
S70 S71 2.085(2)
S70 C62 1.728(4)
O81 C82 1.239(5)
O91 C92 1.263(5)
N3 C2 1.373(4)
N3 C4 1.370(4)
N23 C22 1.387(5)
N23 C24 1.362(5)
N43 C42 1.402(4)
N43 C44 1.386(5)
N63 C62 1.381(4)
N63 C64 1.368(4)
N83 C82 1.284(5)
N83 C84 1.423(6)
N83 C85 1.441(6)
N93 C92 1.265(5)
N93 C94 1.476(6)
N93 C95 1.414(6)
C1 C2 1.384(5)
C1 C9 1.441(5)
C1 C21 1.457(5)
C4 C5 1.401(5)
C4 C9 1.407(5)
C5 C6 1.363(6)
C6 C7 1.385(6)
C7 C8 1.369(5)
C8 C9 1.412(5)
C21 C22 1.379(5)
C21 C29 1.429(5)
C24 C25 1.416(6)
C24 C29 1.389(5)
C25 C26 1.344(6)
C26 C27 1.413(6)
C27 C28 1.364(6)
C28 C29 1.402(5)
C41 C42 1.379(5)
C41 C49 1.424(5)
C41 C61 1.472(4)
C44 C45 1.397(5)
C44 C49 1.397(4)
C45 C46 1.354(6)
C46 C47 1.397(6)
C47 C48 1.392(6)
C48 C49 1.399(5)
C61 C62 1.369(5)
C61 C69 1.435(5)
C64 C65 1.386(5)
C64 C69 1.410(5)
C65 C66 1.384(6)
C66 C67 1.392(6)
C67 C68 1.373(5)
C68 C69 1.393(5)
N3 H3 0.931(3)
N23 H23 0.948(3)
N63 H63 0.923(3)
C5 H5 0.869(4)
C6 H6 0.973(4)
C25 H25 0.950(4)
C26 H26 0.961(4)
C27 H27 0.920(4)
C28 H28 0.914(4)
C46 H46 0.972(4)
C47 H47 0.946(4)
C48 H48 0.935(4)
C65 H65 0.966(4)
C66 H66 0.967(4)
C67 H67 0.913(4)
C68 H68 0.976(4)
C82 H82 0.955(4)
C84 H84A 0.976(6)
C84 H84B 0.920(5)
C84 H84C 0.938(5)
C85 H85A 0.957(6)
C85 H85B 0.950(6)
C85 H85C 0.971(5)
C92 H92 0.955(4)
C94 H94A 0.974(6)
C94 H94B 0.961(5)
C94 H94C 0.941(5)
C95 H95A 0.942(7)
C95 H95B 0.910(6)
C95 H95C 0.967(6)

loop_
_geom_contact_atom_site_label_1
_geom_contact_atom_site_label_2
_geom_contact_distance
_geom_contact_site_symmetry_1
_geom_contact_site_symmetry_2
S30 C6 3.681(4) 1_555 1_665
S31 C5 3.758(4) 1_555 1_665
S50 C66 3.734(4) 1_555 1_545
O81 N3 2.826(4) 1_555 1_654
O81 N63 2.830(4) 1_555 1_655
O81 H3 1.909(3) 1_555 1_654
O81 H63 1.994(3) 1_555 1_655
O91 N23 2.828(4) 1_555 1_455
O91 N43 2.756(3) 1_555 1_465
O91 C44 3.497(4) 1_555 1_465
O91 H23 1.922(3) 1_555 1_455
O91 H43 1.709(2) 1_555 1_465
N43 C92 3.485(5) 1_555 1_645
N43 C95 3.477(6) 1_555 1_545
C1 C46 4.000(5) 1_555 1_455
C2 C46 3.866(6) 1_555 1_455
C4 C45 3.940(5) 1_555 1_455
C4 C46 3.674(5) 1_555 1_455
C4 C84 3.647(6) 1_555 1_556
C4 H46 2.955(3) 1_555 1_455
C5 C84 3.480(6) 1_555 1_556
C5 H84C 3.114(4) 1_555 1_556
C5 H63 3.153(5) 1_555 1_556
C6 C84 3.483(6) 1_555 1_556
C6 H84C 2.882(4) 1_555 1_556
C7 C84 3.706(6) 1_555 1_556
C7 C92 3.640(6) 1_555 1_545
C7 C94 3.890(6) 1_555 1_545
C7 C95 3.921(7) 1_555 1_545
C7 H84C 2.858(4) 1_555 1_556
C8 C84 3.886(6) 1_555 1_556
C8 C92 3.852(6) 1_555 1_545
C8 H84C 3.032(4) 1_555 1_556
C9 C45 3.887(5) 1_555 1_455
C9 C46 3.868(5) 1_555 1_455
C9 C84 3.862(6) 1_555 1_556
C26 C68 3.948(6) 1_555 1_455
C26 H68 3.175(5) 1_555 1_455
C27 C44 3.975(6) 1_555 1_455
C27 C49 3.991(6) 1_555 1_455
C27 C68 3.712(5) 1_555 1_455
C27 H68 2.797(4) 1_555 1_455
C28 C44 3.654(5) 1_555 1_455
C28 C45 3.789(5) 1_555 1_455
C28 C49 3.902(5) 1_555 1_455
C41 C95 3.937(7) 1_555 1_545
C41 H95A 3.192(3) 1_555 1_545
C42 C95 3.790(7) 1_555 1_545
C44 C95 3.445(7) 1_555 1_545
C44 H28 2.957(3) 1_555 1_655
C44 H95A 3.126(3) 1_555 1_545
C45 C95 3.905(7) 1_555 1_545
C45 H28 2.930(4) 1_555 1_655
C47 C94 3.829(7) 1_555 1_655
C48 C94 3.741(6) 1_555 1_655
C48 H94A 3.151(4) 1_555 1_655
C49 C95 3.727(7) 1_555 1_545
C49 H95A 3.079(3) 1_555 1_545
C67 C92 3.603(6) 1_555 1_655
C68 C94 3.754(6) 1_555 1_655
C68 H94B 3.195(4) 1_555 1_655
C82 H3 2.802(4) 1_555 1_654
C82 H63 2.986(5) 1_555 1_655
C92 H67 3.158(5) 1_555 1_455
C92 H23 3.121(5) 1_555 1_455
C92 H43 2.536(5) 1_555 1_465
C94 H7 3.087(5) 1_555 1_565
C95 H7 3.093(6) 1_555 1_565
H92 H43 2.3892 1_555 1_465
S30 C6 3.681(4) 1_555 1_665
S31 C5 3.758(4) 1_555 1_665
S50 C66 3.734(4) 1_555 1_545
O81 N3 2.826(4) 1_555 1_654
O81 N63 2.830(4) 1_555 1_655
O81 H3 1.909(3) 1_555 1_654
O81 H63 1.994(3) 1_555 1_655
O91 N23 2.828(4) 1_555 1_455
O91 N43 2.756(3) 1_555 1_465
O91 C44 3.497(4) 1_555 1_465
O91 H23 1.922(3) 1_555 1_455
O91 H43 1.709(2) 1_555 1_465
N43 C92 3.485(5) 1_555 1_645
N43 C95 3.477(6) 1_555 1_545
C1 C46 4.000(5) 1_555 1_455
C2 C46 3.866(6) 1_555 1_455
C4 C45 3.940(5) 1_555 1_455
C4 C46 3.674(5) 1_555 1_455
C4 C84 3.647(6) 1_555 1_556
C4 H46 2.955(3) 1_555 1_455
C5 C84 3.480(6) 1_555 1_556
C5 H84C 3.114(4) 1_555 1_556
C5 H63 3.153(5) 1_555 1_556
C6 C84 3.483(6) 1_555 1_556
C6 H84C 2.882(4) 1_555 1_556
C7 C84 3.706(6) 1_555 1_556
C7 C92 3.640(6) 1_555 1_545
C7 C94 3.890(6) 1_555 1_545
C7 C95 3.921(7) 1_555 1_545
C7 H84C 2.858(4) 1_555 1_556
C8 C84 3.886(6) 1_555 1_556
C8 C92 3.852(6) 1_555 1_545
C8 H84C 3.032(4) 1_555 1_556
C9 C45 3.887(5) 1_555 1_455
C9 C46 3.868(5) 1_555 1_455
C9 C84 3.862(6) 1_555 1_556
C26 C68 3.948(6) 1_555 1_455
C26 H68 3.175(5) 1_555 1_455
C27 C44 3.975(6) 1_555 1_455
C27 C49 3.991(6) 1_555 1_455
C27 C68 3.712(5) 1_555 1_455
C27 H68 2.797(4) 1_555 1_455
C28 C44 3.654(5) 1_555 1_455
C28 C45 3.789(5) 1_555 1_455
C28 C49 3.902(5) 1_555 1_455
C41 C95 3.937(7) 1_555 1_545
C41 H95A 3.192(3) 1_555 1_545
C42 C95 3.790(7) 1_555 1_545
C44 C95 3.445(7) 1_555 1_545
C44 H28 2.957(3) 1_555 1_655
C44 H95A 3.126(3) 1_555 1_545
C45 C95 3.905(7) 1_555 1_545
C45 H28 2.930(4) 1_555 1_655
C47 C94 3.829(7) 1_555 1_655
C48 C94 3.741(6) 1_555 1_655
C48 H94A 3.151(4) 1_555 1_655
C49 C95 3.727(7) 1_555 1_545
C49 H95A 3.079(3) 1_555 1_545
C67 C92 3.603(6) 1_555 1_655
C68 C94 3.754(6) 1_555 1_655
C68 H94B 3.195(4) 1_555 1_655
C82 H3 2.802(4) 1_555 1_654
C82 H63 2.986(5) 1_555 1_655
C92 H67 3.158(5) 1_555 1_455
C92 H23 3.121(5) 1_555 1_455
C92 H43 2.536(5) 1_555 1_465
C94 H7 3.087(5) 1_555 1_565
C95 H7 3.093(6) 1_555 1_565
H92 H43 2.3892 1_555 1_465

loop_
_geom_torsion_atom_site_label_1
_geom_torsion_atom_site_label_2
_geom_torsion_atom_site_label_3
_geom_torsion_atom_site_label_4
_geom_torsion
C2 S10 S11 S31 89.3(2)
S11 S10 C2 N3 97.7(4)
S11 S10 C2 C1 -90.2(4)
S10 S11 S31 S30 -77.0(1)
C22 S30 S31 S11 90.7(2)
S31 S30 C22 N23 94.9(4)
S31 S30 C22 C21 -90.6(4)
C42 S50 S51 S71 89.3(2)
S51 S50 C42 N43 96.5(4)
S51 S50 C42 C41 -90.5(4)
S50 S51 S71 S70 -77.1(1)
C62 S70 S71 S51 90.1(2)
S71 S70 C62 N63 93.2(3)
S71 S70 C62 C61 -89.2(4)
C4 N3 C2 S10 172.2(5)
C4 N3 C2 C1 -1.3(4)
C2 N3 C4 C5 -179.2(6)
C2 N3 C4 C9 1.0(4)
C24 N23 C22 S30 174.3(5)
C24 N23 C22 C21 -1.2(4)
C22 N23 C24 C25 178.2(6)
C22 N23 C24 C29 0.4(4)
C44 N43 C42 S50 173.5(5)
C44 N43 C42 C41 -0.8(4)
C42 N43 C44 C45 -179.6(6)
C42 N43 C44 C49 0.6(4)
C64 N63 C62 S70 176.0(5)
C64 N63 C62 C61 -2.1(4)
C62 N63 C64 C65 179.3(6)
C62 N63 C64 C69 1.9(4)
C84 N83 C82 O81 175.5(8)
C85 N83 C82 O81 -3.8(5)
C94 N93 C92 O91 0.6(5)
C95 N93 C92 O91 -179.1(8)
C9 C1 C2 S10 -171.8(5)
C9 C1 C2 N3 1.0(4)
C2 C1 C9 C4 -0.3(4)
C2 C1 C9 C8 -179.0(6)
C21 C1 C2 S10 6.2(4)
C21 C1 C2 N3 178.9(6)
C2 C1 C21 C22 64.2(5)
C2 C1 C21 C29 -117.4(6)
C21 C1 C9 C4 -178.4(6)
C21 C1 C9 C8 2.9(4)
C9 C1 C21 C22 -118.2(6)
C9 C1 C21 C29 60.2(5)
N3 C4 C5 C6 -178.6(7)
N3 C4 C9 C1 -0.4(3)
N3 C4 C9 C8 178.5(5)
C5 C4 C9 C1 179.8(5)
C9 C4 C5 C6 1.2(4)
C5 C4 C9 C8 -1.3(4)
C4 C5 C6 C7 -1.4(4)
C5 C6 C7 C8 1.8(5)
C6 C7 C8 C9 -1.8(4)
C7 C8 C9 C1 -179.9(7)
C7 C8 C9 C4 1.6(4)
C1 C21 C22 S30 5.1(4)
C1 C21 C22 N23 -179.9(6)
C1 C21 C29 C24 -179.9(6)
C1 C21 C29 C28 1.9(5)
C29 C21 C22 S30 -173.6(5)
C29 C21 C22 N23 1.4(4)
C22 C21 C29 C24 -1.1(4)
C22 C21 C29 C28 -179.4(6)
N23 C24 C25 C26 -177.2(8)
N23 C24 C29 C21 0.4(4)
N23 C24 C29 C28 179.0(6)
C25 C24 C29 C21 -177.5(6)
C29 C24 C25 C26 0.2(5)
C25 C24 C29 C28 1.0(4)
C24 C25 C26 C27 -1.0(5)
C25 C26 C27 C28 0.6(5)
C26 C27 C28 C29 0.7(5)
C27 C28 C29 C21 176.7(8)
C27 C28 C29 C24 -1.5(5)
C49 C41 C42 S50 -172.9(5)
C49 C41 C42 N43 0.7(4)
C42 C41 C49 C44 -0.3(4)
C42 C41 C49 C48 -179.2(6)
C61 C41 C42 S50 5.3(4)
C61 C41 C42 N43 178.9(6)
C42 C41 C61 C62 67.6(5)
C42 C41 C61 C69 -114.3(6)
C61 C41 C49 C44 -178.6(6)
C61 C41 C49 C48 2.6(5)
C49 C41 C61 C62 -114.5(6)
C49 C41 C61 C69 63.6(5)
N43 C44 C45 C46 -179.4(7)
N43 C44 C49 C41 -0.2(4)
N43 C44 C49 C48 178.9(5)
C45 C44 C49 C41 180.0(6)
C49 C44 C45 C46 0.4(4)
C45 C44 C49 C48 -1.0(4)
C44 C45 C46 C47 0.6(5)
C45 C46 C47 C48 -1.2(5)
C46 C47 C48 C49 0.6(5)
C47 C48 C49 C41 179.2(7)
C47 C48 C49 C44 0.4(4)
C41 C61 C62 S70 1.9(3)
C41 C61 C62 N63 179.8(6)
C41 C61 C69 C64 -178.6(5)
C41 C61 C69 C68 4.3(4)
C69 C61 C62 S70 -176.4(5)
C69 C61 C62 N63 1.4(3)
C62 C61 C69 C64 -0.2(4)
C62 C61 C69 C68 -177.3(6)
N63 C64 C65 C66 -176.3(7)
N63 C64 C69 C61 -1.1(4)
N63 C64 C69 C68 176.5(5)
C65 C64 C69 C61 -178.7(5)
C69 C64 C65 C66 0.7(4)
C65 C64 C69 C68 -1.1(4)
C64 C65 C66 C67 -0.4(5)
C65 C66 C67 C68 0.4(5)
C66 C67 C68 C69 -0.8(4)
C67 C68 C69 C61 177.9(7)
C67 C68 C69 C64 1.1(4)
H3 N3 C2 S10 -12.2(4)
H3 N3 C2 C1 174.3(6)
H3 N3 C4 C5 4.5(4)
H3 N3 C4 C9 -175.3(5)
H23 N23 C22 S30 -9.4(4)
H23 N23 C22 C21 175.2(7)
H23 N23 C24 C25 1.3(5)
H23 N23 C24 C29 -176.5(6)
H63 N63 C62 S70 -7.6(4)
H63 N63 C62 C61 174.4(6)
H63 N63 C64 C65 2.1(4)
H63 N63 C64 C69 -175.2(5)
C84 N83 C82 H82 -0.2(5)
C82 N83 C84 H84A 1.3(5)
C82 N83 C84 H84B 121.0(7)
C82 N83 C84 H84C -114.4(7)
C85 N83 C82 H82 -179.5(8)
C82 N83 C85 H85A -1.1(5)
C82 N83 C85 H85B 117.9(7)
C82 N83 C85 H85C -121.5(7)
C85 N83 C84 H84A -179.4(6)
C85 N83 C84 H84B -59.7(5)
C85 N83 C84 H84C 65.0(5)
C84 N83 C85 H85A 179.5(7)
C84 N83 C85 H85B -61.4(6)
C84 N83 C85 H85C 59.2(6)
C94 N93 C92 H92 -179.2(8)
C92 N93 C94 H94A 0.3(5)
C92 N93 C94 H94B 119.5(6)
C92 N93 C94 H94C -118.8(7)
C95 N93 C92 H92 1.1(5)
C92 N93 C95 H95A -2.2(5)
C92 N93 C95 H95B 120.6(8)
C92 N93 C95 H95C -119.9(8)
C95 N93 C94 H94A -179.9(7)
C95 N93 C94 H94B -60.8(6)
C95 N93 C94 H94C 60.9(6)
C94 N93 C95 H95A 178.1(7)
C94 N93 C95 H95B -59.1(6)
C94 N93 C95 H95C 60.5(6)
N3 C4 C5 H5 -9.4(5)
C9 C4 C5 H5 170.3(7)
C4 C5 C6 H6 170.9(7)
H5 C5 C6 C7 -171.4(7)
H5 C5 C6 H6 0.9(5)
H6 C6 C7 C8 -171.5(7)
N23 C24 C25 H25 3.6(5)
C29 C24 C25 H25 -178.9(8)
C24 C25 C26 H26 178.6(8)
H25 C25 C26 C27 178.2(8)
H25 C25 C26 H26 -2.2(5)
C25 C26 C27 H27 -174.5(8)
H26 C26 C27 C28 -179.0(9)
H26 C26 C27 H27 6.0(6)
C26 C27 C28 H28 -173.5(8)
H27 C27 C28 C29 175.5(8)
H27 C27 C28 H28 1.2(5)
H28 C28 C29 C21 -8.7(5)
H28 C28 C29 C24 173.2(7)
C44 C45 C46 H46 -177.0(7)
C45 C46 C47 H47 -177.0(8)
H46 C46 C47 C48 176.3(8)
H46 C46 C47 H47 0.4(5)
C46 C47 C48 H48 -176.7(8)
H47 C47 C48 C49 176.3(7)
H47 C47 C48 H48 -1.0(5)
H48 C48 C49 C41 -3.3(4)
H48 C48 C49 C44 177.9(7)
N63 C64 C65 H65 3.3(4)
C69 C64 C65 H65 -179.7(7)
C64 C65 C66 H66 -176.7(7)
H65 C65 C66 C67 -180.0(7)
H65 C65 C66 H66 3.7(5)
C65 C66 C67 H67 -176.9(7)
H66 C66 C67 C68 176.4(8)
H66 C66 C67 H67 -0.9(5)
C66 C67 C68 H68 175.8(7)
H67 C67 C68 C69 176.5(7)
H67 C67 C68 H68 -6.9(5)
H68 C68 C69 C61 1.2(4)
H68 C68 C69 C64 -175.6(6)
